data_8105309
loop_
_publ_author_name
'Xu, Chen'
'Lou, Xin-Hua'

_publ_section_title
;
 Crystal structure of
 (\h6-1-methyl-4-isopropylbenzene)-[5-bromo-2-(2-pyridyl)phenyl-\k2
 C,N]-chloro-ruthenium(II), C21H21BrClNRu
;
_journal_issue 4
_journal_name_full 'Zeitschrift f\"ur Kristallographie - New Crystal Structures'
_journal_page_first 857
_journal_page_last 859
_journal_paper_doi 10.1515/ncrs-2020-0058
_journal_volume 235
_journal_year 2020
_chemical_formula_moiety 'C21 H21 Br Cl N Ru'
_chemical_formula_sum 'C21 H21 Br Cl N Ru'
_chemical_formula_weight 503.82
_space_group_crystal_system triclinic
_space_group_IT_number 2
_space_group_name_Hall '-P 1'
_space_group_name_H-M_alt 'P -1'
_atom_sites_solution_hydrogens geom
_atom_sites_solution_primary heavy
_atom_sites_solution_secondary difmap
_cell_angle_alpha 100.399(4)
_cell_angle_beta 90.005(4)
_cell_angle_gamma 93.434(4)
_cell_formula_units_Z 2
_cell_length_a 8.2185(4)
_cell_length_b 10.1626(5)
_cell_length_c 11.9356(6)
_cell_measurement_reflns_used 3464
_cell_measurement_temperature 291(2)
_cell_measurement_theta_max 27.2960
_cell_measurement_theta_min 3.2990
_cell_volume 978.68(8)
_computing_cell_refinement
;
CrysAlisPro, Agilent Technologies,
Version 1.171.36.28 (release 01-02-2013 CrysAlis171 .NET)
(compiled Feb  1 2013,16:14:44)
;
_computing_data_collection
;
CrysAlisPro, Agilent Technologies,
Version 1.171.36.28 (release 01-02-2013 CrysAlis171 .NET)
(compiled Feb  1 2013,16:14:44)
;
_computing_data_reduction
;
CrysAlisPro, Agilent Technologies,
Version 1.171.36.28 (release 01-02-2013 CrysAlis171 .NET)
(compiled Feb  1 2013,16:14:44)
;
_computing_molecular_graphics 'Olex2 (Dolomanov et al., 2009)'
_computing_publication_material 'Olex2 (Dolomanov et al., 2009)'
_computing_structure_refinement 'ShelXL (Sheldrick, 2008)'
_computing_structure_solution 'ShelXS (Sheldrick, 2008)'
_diffrn_ambient_temperature 291.15
_diffrn_detector_area_resol_mean 16.2312
_diffrn_measured_fraction_theta_full 0.999
_diffrn_measured_fraction_theta_max 0.999
_diffrn_measurement_device_type 'Xcalibur, Eos, Gemini'
_diffrn_measurement_method '\w scans'
_diffrn_orient_matrix_UB_11 -0.0044691000
_diffrn_orient_matrix_UB_12 0.0478157000
_diffrn_orient_matrix_UB_13 -0.0362820000
_diffrn_orient_matrix_UB_21 -0.0857369000
_diffrn_orient_matrix_UB_22 -0.0005543000
_diffrn_orient_matrix_UB_23 0.0069461000
_diffrn_orient_matrix_UB_31 0.0102775000
_diffrn_orient_matrix_UB_32 0.0526076000
_diffrn_orient_matrix_UB_33 0.0478156000
_diffrn_radiation_monochromator graphite
_diffrn_radiation_type MoK\a
_diffrn_radiation_wavelength 0.71073
_diffrn_reflns_av_R_equivalents 0.0290
_diffrn_reflns_av_unetI/netI 0.0490
_diffrn_reflns_limit_h_max 10
_diffrn_reflns_limit_h_min -10
_diffrn_reflns_limit_k_max 12
_diffrn_reflns_limit_k_min -12
_diffrn_reflns_limit_l_max 13
_diffrn_reflns_limit_l_min -14
_diffrn_reflns_number 8149
_diffrn_reflns_theta_full 26.00
_diffrn_reflns_theta_max 26.37
_diffrn_reflns_theta_min 2.91
_diffrn_source 'Enhance (Mo) X-ray Source'
_exptl_absorpt_coefficient_mu 2.982
_exptl_absorpt_correction_T_max 1.00000
_exptl_absorpt_correction_T_min 0.85726
_exptl_absorpt_correction_type multi-scan
_exptl_absorpt_process_details
;
CrysAlisPro, Agilent Technologies,
Version 1.171.36.28 (release 01-02-2013 CrysAlis171 .NET)
(compiled Feb  1 2013,16:14:44)
Empirical absorption correction using spherical harmonics,
 implemented in SCALE3 ABSPACK scaling algorithm.
;
_exptl_crystal_colour orange
_exptl_crystal_density_diffrn 1.710
_exptl_crystal_density_method 'not measured'
_exptl_crystal_description block
_exptl_crystal_F_000 500
_exptl_crystal_size_max 0.2
_exptl_crystal_size_mid 0.18
_exptl_crystal_size_min 0.17
_refine_diff_density_max 0.586
_refine_diff_density_min -0.552
_refine_diff_density_rms 0.078
_refine_ls_extinction_method none
_refine_ls_goodness_of_fit_ref 1.031
_refine_ls_hydrogen_treatment constr
_refine_ls_matrix_type full
_refine_ls_number_parameters 229
_refine_ls_number_reflns 3997
_refine_ls_number_restraints 0
_refine_ls_restrained_S_all 1.031
_refine_ls_R_factor_all 0.0486
_refine_ls_R_factor_gt 0.0353
_refine_ls_shift/su_max 0.001
_refine_ls_shift/su_mean 0.000
_refine_ls_structure_factor_coef Fsqd
_refine_ls_weighting_details 'calc w=1/[\s^2^(Fo^2^)+(0.0240P)^2^+0.0100P] where P=(Fo^2^+2Fc^2^)/3'
_refine_ls_weighting_scheme calc
_refine_ls_wR_factor_gt 0.0628
_refine_ls_wR_factor_ref 0.0676
_reflns_number_gt 3292
_reflns_number_total 3997
_reflns_threshold_expression >2sigma(I)
_cod_data_source_file suppl_ncrs-2020-0058_suppl.cif
_cod_data_source_block 20140495
_cod_original_cell_volume 978.68(9)
_cod_database_code 8105309
_chemical_oxdiff_formula C20H20N4O4Cl1Pd1
_reflns_odcompleteness_completeness 99.90
_reflns_odcompleteness_iscentric 1
_reflns_odcompleteness_theta 26.32
_olex2_refinement_description
;
1. Fixed Uiso
 At 1.2 times of:
  All C(H) groups
 At 1.5 times of:
  All C(H,H,H) groups
2.a Ternary CH refined with riding coordinates:
 C19(H19)
2.b Aromatic/amide H refined with riding coordinates:
 C1(H1), C2(H2), C3(H3), C4(H4), C8(H8), C10(H10), C11(H11), C13(H13),
 C14(H14), C16(H16), C17(H17)
2.c Idealised Me refined as rotating group:
 C18(H18A,H18B,H18C), C20(H20A,H20B,H20C), C21(H21A,H21B,H21C)
;

loop_
_space_group_symop_id
_space_group_symop_operation_xyz
1 'x, y, z'
2 '-x, -y, -z'

loop_
_atom_site_label
_atom_site_type_symbol
_atom_site_fract_x
_atom_site_fract_y
_atom_site_fract_z
_atom_site_U_iso_or_equiv
_atom_site_adp_type
_atom_site_occupancy
_atom_site_calc_flag
_atom_site_disorder_assembly
_atom_site_disorder_group
_atom_site_refinement_flags_posn
Ru1 Ru 0.63592(3) 0.70553(2) 0.69809(2) 0.03091(9) Uani 1 d . . .
Br1 Br 1.11799(6) 1.16030(5) 0.85882(4) 0.08564(19) Uani 1 d . . .
Cl1 Cl 0.73219(10) 0.68533(8) 0.50393(7) 0.0435(2) Uani 1 d . . .
N1 N 0.4420(3) 0.8009(3) 0.6408(2) 0.0356(6) Uani 1 d . . .
C1 C 0.3018(4) 0.7367(4) 0.5951(3) 0.0466(9) Uani 1 d . . .
H1 H 0.2895 0.6441 0.5885 0.056 Uiso 1 calc . . R
C2 C 0.1777(5) 0.8024(5) 0.5582(3) 0.0647(12) Uani 1 d . . .
H2 H 0.0804 0.7561 0.5310 0.078 Uiso 1 calc . . R
C3 C 0.1999(5) 0.9381(5) 0.5623(3) 0.0724(13) Uani 1 d . . .
H3 H 0.1187 0.9846 0.5353 0.087 Uiso 1 calc . . R
C4 C 0.3419(5) 1.0051(4) 0.6062(3) 0.0581(10) Uani 1 d . . .
H4 H 0.3581 1.0968 0.6084 0.070 Uiso 1 calc . . R
C5 C 0.4611(4) 0.9352(3) 0.6473(3) 0.0397(8) Uani 1 d . . .
C6 C 0.6166(4) 0.9935(3) 0.6981(3) 0.0374(8) Uani 1 d . . .
C7 C 0.7236(4) 0.9023(3) 0.7257(2) 0.0344(7) Uani 1 d . . .
C8 C 0.8765(4) 0.9536(3) 0.7712(3) 0.0431(8) Uani 1 d . . .
H8 H 0.9528 0.8960 0.7883 0.052 Uiso 1 calc . . R
C9 C 0.9133(5) 1.0904(4) 0.7904(3) 0.0490(10) Uani 1 d . . .
C10 C 0.8064(6) 1.1796(4) 0.7648(3) 0.0580(11) Uani 1 d . . .
H10 H 0.8342 1.2712 0.7793 0.070 Uiso 1 calc . . R
C11 C 0.6578(5) 1.1312(3) 0.7176(3) 0.0540(10) Uani 1 d . . .
H11 H 0.5844 1.1899 0.6984 0.065 Uiso 1 calc . . R
C12 C 0.4925(4) 0.6368(3) 0.8335(3) 0.0396(8) Uani 1 d . . .
C13 C 0.6460(4) 0.6958(3) 0.8764(3) 0.0447(9) Uani 1 d . . .
H13 H 0.6499 0.7666 0.9380 0.054 Uiso 1 calc . . R
C14 C 0.7918(4) 0.6494(3) 0.8280(3) 0.0466(9) Uani 1 d . . .
H14 H 0.8907 0.6879 0.8597 0.056 Uiso 1 calc . . R
C15 C 0.7917(4) 0.5456(3) 0.7321(3) 0.0445(9) Uani 1 d . . .
C16 C 0.6369(4) 0.4816(3) 0.6925(3) 0.0410(8) Uani 1 d . . .
H16 H 0.6332 0.4098 0.6319 0.049 Uiso 1 calc . . R
C17 C 0.4935(4) 0.5240(3) 0.7422(3) 0.0402(8) Uani 1 d . . .
H17 H 0.3954 0.4786 0.7160 0.048 Uiso 1 calc . . R
C18 C 0.9463(5) 0.5050(4) 0.6734(4) 0.0696(12) Uani 1 d . . .
H18A H 0.9272 0.4837 0.5927 0.104 Uiso 1 calc . . GR
H18B H 0.9830 0.4278 0.6997 0.104 Uiso 1 calc . . GR
H18C H 1.0281 0.5775 0.6903 0.104 Uiso 1 calc . . GR
C19 C 0.3329(5) 0.6842(4) 0.8830(3) 0.0526(10) Uani 1 d . . .
H19 H 0.2551 0.6747 0.8194 0.063 Uiso 1 calc . . R
C20 C 0.2683(5) 0.5886(4) 0.9621(4) 0.0746(13) Uani 1 d . . .
H20A H 0.3437 0.5924 1.0242 0.112 Uiso 1 calc . . GR
H20B H 0.2567 0.4987 0.9199 0.112 Uiso 1 calc . . GR
H20C H 0.1642 0.6154 0.9914 0.112 Uiso 1 calc . . GR
C21 C 0.3385(6) 0.8302(4) 0.9421(4) 0.0801(14) Uani 1 d . . .
H21A H 0.4059 0.8418 1.0092 0.120 Uiso 1 calc . . GR
H21B H 0.2302 0.8549 0.9630 0.120 Uiso 1 calc . . GR
H21C H 0.3829 0.8860 0.8913 0.120 Uiso 1 calc . . GR

loop_
_atom_site_aniso_label
_atom_site_aniso_U_11
_atom_site_aniso_U_22
_atom_site_aniso_U_33
_atom_site_aniso_U_23
_atom_site_aniso_U_13
_atom_site_aniso_U_12
Ru1 0.03258(14) 0.02705(13) 0.03384(15) 0.00794(11) -0.00115(11) 0.00049(10)
Br1 0.0810(3) 0.0729(3) 0.0886(4) -0.0114(3) -0.0109(3) -0.0348(3)
Cl1 0.0474(5) 0.0446(5) 0.0389(5) 0.0081(4) 0.0062(4) 0.0041(4)
N1 0.0307(14) 0.0475(16) 0.0309(14) 0.0127(13) 0.0023(12) 0.0054(12)
C1 0.0363(19) 0.065(2) 0.042(2) 0.0189(18) 0.0002(16) 0.0004(17)
C2 0.039(2) 0.104(4) 0.053(2) 0.020(3) -0.0060(19) 0.004(2)
C3 0.058(3) 0.104(4) 0.065(3) 0.030(3) -0.003(2) 0.040(3)
C4 0.064(3) 0.058(2) 0.060(2) 0.022(2) 0.006(2) 0.025(2)
C5 0.047(2) 0.0451(19) 0.0310(18) 0.0145(16) 0.0095(16) 0.0154(16)
C6 0.052(2) 0.0300(16) 0.0326(18) 0.0093(14) 0.0080(16) 0.0079(15)
C7 0.0441(19) 0.0287(16) 0.0298(17) 0.0044(14) 0.0037(15) -0.0007(14)
C8 0.046(2) 0.0370(18) 0.045(2) 0.0039(16) -0.0013(17) -0.0009(16)
C9 0.059(2) 0.043(2) 0.039(2) -0.0011(17) 0.0064(18) -0.0138(18)
C10 0.092(3) 0.0317(19) 0.049(2) 0.0052(18) 0.014(2) -0.008(2)
C11 0.076(3) 0.0374(19) 0.052(2) 0.0152(18) 0.008(2) 0.0117(19)
C12 0.046(2) 0.0432(19) 0.0329(18) 0.0148(16) 0.0034(16) 0.0028(16)
C13 0.058(2) 0.0406(19) 0.0375(19) 0.0129(16) -0.0068(18) 0.0029(17)
C14 0.043(2) 0.050(2) 0.052(2) 0.0263(18) -0.0128(18) -0.0044(17)
C15 0.042(2) 0.0367(18) 0.062(2) 0.0251(18) 0.0031(18) 0.0078(16)
C16 0.054(2) 0.0260(16) 0.045(2) 0.0123(15) 0.0081(17) 0.0038(15)
C17 0.042(2) 0.0366(18) 0.043(2) 0.0138(16) -0.0002(16) -0.0067(15)
C18 0.055(3) 0.063(3) 0.101(3) 0.039(2) 0.021(2) 0.018(2)
C19 0.055(2) 0.065(2) 0.041(2) 0.0163(19) 0.0082(18) 0.0092(19)
C20 0.079(3) 0.080(3) 0.071(3) 0.029(2) 0.031(2) 0.006(2)
C21 0.100(4) 0.067(3) 0.080(3) 0.021(2) 0.044(3) 0.032(3)

loop_
_atom_type_symbol
_atom_type_description
_atom_type_scat_dispersion_real
_atom_type_scat_dispersion_imag
_atom_type_scat_source
C C 0.0033 0.0016 'International Tables Vol C Tables 4.2.6.8 and 6.1.1.4'
H H 0.0000 0.0000 'International Tables Vol C Tables 4.2.6.8 and 6.1.1.4'
Br Br -0.2901 2.4595 'International Tables Vol C Tables 4.2.6.8 and 6.1.1.4'
Cl Cl 0.1484 0.1585 'International Tables Vol C Tables 4.2.6.8 and 6.1.1.4'
N N 0.0061 0.0033 'International Tables Vol C Tables 4.2.6.8 and 6.1.1.4'
Ru Ru -1.2594 0.8363 'International Tables Vol C Tables 4.2.6.8 and 6.1.1.4'

loop_
_geom_angle_atom_site_label_1
_geom_angle_atom_site_label_2
_geom_angle_atom_site_label_3
_geom_angle
_geom_angle_site_symmetry_1
_geom_angle_site_symmetry_3
N1 Ru1 Cl1 85.04(7) . .
N1 Ru1 C12 93.38(11) . .
N1 Ru1 C13 117.58(12) . .
N1 Ru1 C14 154.52(12) . .
N1 Ru1 C15 161.15(11) . .
N1 Ru1 C16 124.17(11) . .
N1 Ru1 C17 98.62(11) . .
C7 Ru1 Cl1 88.16(8) . .
C7 Ru1 N1 77.85(11) . .
C7 Ru1 C12 117.62(12) . .
C7 Ru1 C13 92.68(12) . .
C7 Ru1 C14 94.64(13) . .
C7 Ru1 C15 120.68(13) . .
C7 Ru1 C16 157.95(13) . .
C7 Ru1 C17 154.98(12) . .
C12 Ru1 Cl1 153.31(8) . .
C12 Ru1 C15 81.18(13) . .
C12 Ru1 C16 66.62(12) . .
C12 Ru1 C17 37.42(11) . .
C13 Ru1 Cl1 157.03(10) . .
C13 Ru1 C12 38.14(12) . .
C13 Ru1 C14 37.68(13) . .
C13 Ru1 C15 68.13(13) . .
C13 Ru1 C16 78.52(12) . .
C13 Ru1 C17 66.71(12) . .
C14 Ru1 Cl1 119.36(11) . .
C14 Ru1 C12 68.32(13) . .
C14 Ru1 C15 37.28(12) . .
C14 Ru1 C16 66.04(12) . .
C14 Ru1 C17 77.87(12) . .
C15 Ru1 Cl1 91.77(10) . .
C15 Ru1 C16 37.27(11) . .
C15 Ru1 C17 66.22(12) . .
C16 Ru1 Cl1 92.29(9) . .
C16 Ru1 C17 35.35(11) . .
C17 Ru1 Cl1 116.42(8) . .
C1 N1 Ru1 124.3(2) . .
C5 N1 Ru1 117.3(2) . .
C5 N1 C1 118.4(3) . .
N1 C1 H1 118.6 . .
N1 C1 C2 122.7(4) . .
C2 C1 H1 118.6 . .
C1 C2 H2 120.8 . .
C1 C2 C3 118.5(4) . .
C3 C2 H2 120.8 . .
C2 C3 H3 120.1 . .
C4 C3 C2 119.8(4) . .
C4 C3 H3 120.1 . .
C3 C4 H4 120.2 . .
C3 C4 C5 119.6(4) . .
C5 C4 H4 120.2 . .
N1 C5 C4 120.9(3) . .
N1 C5 C6 113.5(3) . .
C4 C5 C6 125.6(3) . .
C7 C6 C5 115.6(3) . .
C7 C6 C11 121.6(3) . .
C11 C6 C5 122.8(3) . .
C6 C7 Ru1 115.7(2) . .
C6 C7 C8 117.5(3) . .
C8 C7 Ru1 126.8(2) . .
C7 C8 H8 120.2 . .
C9 C8 C7 119.6(3) . .
C9 C8 H8 120.2 . .
C8 C9 Br1 119.4(3) . .
C10 C9 Br1 118.0(3) . .
C10 C9 C8 122.6(3) . .
C9 C10 H10 120.6 . .
C11 C10 C9 118.7(3) . .
C11 C10 H10 120.6 . .
C6 C11 H11 120.0 . .
C10 C11 C6 120.0(4) . .
C10 C11 H11 120.0 . .
C13 C12 Ru1 69.40(19) . .
C13 C12 C17 117.1(3) . .
C13 C12 C19 122.9(3) . .
C17 C12 Ru1 74.20(18) . .
C17 C12 C19 120.0(3) . .
C19 C12 Ru1 129.0(2) . .
Ru1 C13 H13 127.9 . .
C12 C13 Ru1 72.46(18) . .
C12 C13 H13 119.4 . .
C14 C13 Ru1 72.5(2) . .
C14 C13 C12 121.3(3) . .
C14 C13 H13 119.4 . .
Ru1 C14 H14 131.0 . .
C13 C14 Ru1 69.8(2) . .
C13 C14 H14 119.3 . .
C13 C14 C15 121.3(3) . .
C15 C14 Ru1 72.72(19) . .
C15 C14 H14 119.3 . .
C14 C15 Ru1 70.00(19) . .
C14 C15 C16 117.2(3) . .
C14 C15 C18 121.4(3) . .
C16 C15 Ru1 73.03(19) . .
C16 C15 C18 121.4(3) . .
C18 C15 Ru1 126.9(3) . .
Ru1 C16 H16 131.6 . .
C15 C16 Ru1 69.70(18) . .
C15 C16 H16 119.2 . .
C17 C16 Ru1 72.41(18) . .
C17 C16 C15 121.5(3) . .
C17 C16 H16 119.2 . .
Ru1 C17 H17 133.4 . .
C12 C17 Ru1 68.38(17) . .
C12 C17 H17 119.3 . .
C16 C17 Ru1 72.24(18) . .
C16 C17 C12 121.3(3) . .
C16 C17 H17 119.3 . .
C15 C18 H18A 109.5 . .
C15 C18 H18B 109.5 . .
C15 C18 H18C 109.5 . .
H18A C18 H18B 109.5 . .
H18A C18 H18C 109.5 . .
H18B C18 H18C 109.5 . .
C12 C19 H19 107.0 . .
C12 C19 C20 108.7(3) . .
C12 C19 C21 114.9(3) . .
C20 C19 H19 107.0 . .
C21 C19 H19 107.0 . .
C21 C19 C20 111.9(3) . .
C19 C20 H20A 109.5 . .
C19 C20 H20B 109.5 . .
C19 C20 H20C 109.5 . .
H20A C20 H20B 109.5 . .
H20A C20 H20C 109.5 . .
H20B C20 H20C 109.5 . .
C19 C21 H21A 109.5 . .
C19 C21 H21B 109.5 . .
C19 C21 H21C 109.5 . .
H21A C21 H21B 109.5 . .
H21A C21 H21C 109.5 . .
H21B C21 H21C 109.5 . .

loop_
_geom_bond_atom_site_label_1
_geom_bond_atom_site_label_2
_geom_bond_distance
_geom_bond_site_symmetry_2
Ru1 Cl1 2.4263(8) .
Ru1 N1 2.091(3) .
Ru1 C7 2.053(3) .
Ru1 C12 2.191(3) .
Ru1 C13 2.151(3) .
Ru1 C14 2.186(3) .
Ru1 C15 2.221(3) .
Ru1 C16 2.265(3) .
Ru1 C17 2.267(3) .
Br1 C9 1.910(4) .
N1 C1 1.353(4) .
N1 C5 1.353(4) .
C1 H1 0.9300 .
C1 C2 1.366(5) .
C2 H2 0.9300 .
C2 C3 1.373(6) .
C3 H3 0.9300 .
C3 C4 1.370(5) .
C4 H4 0.9300 .
C4 C5 1.382(5) .
C5 C6 1.460(4) .
C6 C7 1.395(4) .
C6 C11 1.397(4) .
C7 C8 1.402(4) .
C8 H8 0.9300 .
C8 C9 1.382(4) .
C9 C10 1.372(5) .
C10 H10 0.9300 .
C10 C11 1.371(5) .
C11 H11 0.9300 .
C12 C13 1.419(4) .
C12 C17 1.432(4) .
C12 C19 1.508(5) .
C13 H13 0.9300 .
C13 C14 1.401(5) .
C14 H14 0.9300 .
C14 C15 1.409(5) .
C15 C16 1.434(4) .
C15 C18 1.495(5) .
C16 H16 0.9300 .
C16 C17 1.376(4) .
C17 H17 0.9300 .
C18 H18A 0.9600 .
C18 H18B 0.9600 .
C18 H18C 0.9600 .
C19 H19 0.9800 .
C19 C20 1.545(5) .
C19 C21 1.522(5) .
C20 H20A 0.9600 .
C20 H20B 0.9600 .
C20 H20C 0.9600 .
C21 H21A 0.9600 .
C21 H21B 0.9600 .
C21 H21C 0.9600 .

loop_
_geom_torsion_atom_site_label_1
_geom_torsion_atom_site_label_2
_geom_torsion_atom_site_label_3
_geom_torsion_atom_site_label_4
_geom_torsion
_geom_torsion_site_symmetry_1
_geom_torsion_site_symmetry_2
_geom_torsion_site_symmetry_3
_geom_torsion_site_symmetry_4
Ru1 N1 C1 C2 -179.8(3) . . . .
Ru1 N1 C5 C4 176.9(3) . . . .
Ru1 N1 C5 C6 -1.9(3) . . . .
Ru1 C7 C8 C9 -176.3(2) . . . .
Ru1 C12 C13 C14 -55.9(3) . . . .
Ru1 C12 C17 C16 51.3(3) . . . .
Ru1 C12 C19 C20 170.8(2) . . . .
Ru1 C12 C19 C21 -62.9(4) . . . .
Ru1 C13 C14 C15 -53.5(3) . . . .
Ru1 C14 C15 C16 -57.6(3) . . . .
Ru1 C14 C15 C18 121.8(3) . . . .
Ru1 C15 C16 C17 -52.8(3) . . . .
Ru1 C16 C17 C12 -49.6(3) . . . .
Br1 C9 C10 C11 -178.9(3) . . . .
Cl1 Ru1 N1 C1 88.9(2) . . . .
Cl1 Ru1 N1 C5 -89.1(2) . . . .
Cl1 Ru1 C7 C6 87.2(2) . . . .
Cl1 Ru1 C7 C8 -94.4(3) . . . .
Cl1 Ru1 C12 C13 141.80(19) . . . .
Cl1 Ru1 C12 C17 14.1(3) . . . .
Cl1 Ru1 C12 C19 -102.0(3) . . . .
Cl1 Ru1 C13 C12 -134.6(2) . . . .
Cl1 Ru1 C13 C14 -2.5(3) . . . .
Cl1 Ru1 C14 C13 178.88(15) . . . .
Cl1 Ru1 C14 C15 -47.1(2) . . . .
Cl1 Ru1 C15 C14 140.28(19) . . . .
Cl1 Ru1 C15 C16 -91.45(19) . . . .
Cl1 Ru1 C15 C18 25.4(3) . . . .
Cl1 Ru1 C16 C15 89.92(19) . . . .
Cl1 Ru1 C16 C17 -135.49(19) . . . .
Cl1 Ru1 C17 C12 -172.97(16) . . . .
Cl1 Ru1 C17 C16 51.5(2) . . . .
N1 Ru1 C7 C6 1.9(2) . . . .
N1 Ru1 C7 C8 -179.7(3) . . . .
N1 Ru1 C12 C13 -132.5(2) . . . .
N1 Ru1 C12 C17 99.79(19) . . . .
N1 Ru1 C12 C19 -16.3(3) . . . .
N1 Ru1 C13 C12 56.1(2) . . . .
N1 Ru1 C13 C14 -171.80(17) . . . .
N1 Ru1 C14 C13 17.1(4) . . . .
N1 Ru1 C14 C15 151.1(2) . . . .
N1 Ru1 C15 C14 -139.9(3) . . . .
N1 Ru1 C15 C16 -11.6(5) . . . .
N1 Ru1 C15 C18 105.3(4) . . . .
N1 Ru1 C16 C15 175.48(18) . . . .
N1 Ru1 C16 C17 -49.9(2) . . . .
N1 Ru1 C17 C12 -84.3(2) . . . .
N1 Ru1 C17 C16 140.2(2) . . . .
N1 C1 C2 C3 3.6(6) . . . .
N1 C5 C6 C7 3.5(4) . . . .
N1 C5 C6 C11 -177.0(3) . . . .
C1 N1 C5 C4 -1.2(5) . . . .
C1 N1 C5 C6 179.9(3) . . . .
C1 C2 C3 C4 -2.2(6) . . . .
C2 C3 C4 C5 -0.7(6) . . . .
C3 C4 C5 N1 2.5(5) . . . .
C3 C4 C5 C6 -178.8(3) . . . .
C4 C5 C6 C7 -175.3(3) . . . .
C4 C5 C6 C11 4.2(5) . . . .
C5 N1 C1 C2 -1.9(5) . . . .
C5 C6 C7 Ru1 -3.5(4) . . . .
C5 C6 C7 C8 177.9(3) . . . .
C5 C6 C11 C10 -179.5(3) . . . .
C6 C7 C8 C9 2.1(5) . . . .
C7 Ru1 N1 C1 178.1(3) . . . .
C7 Ru1 N1 C5 0.1(2) . . . .
C7 Ru1 C12 C13 -54.5(2) . . . .
C7 Ru1 C12 C17 177.83(19) . . . .
C7 Ru1 C12 C19 61.7(3) . . . .
C7 Ru1 C13 C12 133.8(2) . . . .
C7 Ru1 C13 C14 -94.1(2) . . . .
C7 Ru1 C14 C13 88.4(2) . . . .
C7 Ru1 C14 C15 -137.6(2) . . . .
C7 Ru1 C15 C14 51.4(2) . . . .
C7 Ru1 C15 C16 179.63(18) . . . .
C7 Ru1 C15 C18 -63.5(4) . . . .
C7 Ru1 C16 C15 -0.8(4) . . . .
C7 Ru1 C16 C17 133.8(3) . . . .
C7 Ru1 C17 C12 -4.5(4) . . . .
C7 Ru1 C17 C16 -140.1(3) . . . .
C7 C6 C11 C10 0.0(5) . . . .
C7 C8 C9 Br1 177.2(2) . . . .
C7 C8 C9 C10 -1.2(5) . . . .
C8 C9 C10 C11 -0.5(6) . . . .
C9 C10 C11 C6 1.1(5) . . . .
C11 C6 C7 Ru1 177.0(3) . . . .
C11 C6 C7 C8 -1.6(5) . . . .
C12 Ru1 N1 C1 -64.4(3) . . . .
C12 Ru1 N1 C5 117.6(2) . . . .
C12 Ru1 C7 C6 -85.6(3) . . . .
C12 Ru1 C7 C8 92.8(3) . . . .
C12 Ru1 C13 C14 132.1(3) . . . .
C12 Ru1 C14 C13 -29.54(18) . . . .
C12 Ru1 C14 C15 104.5(2) . . . .
C12 Ru1 C15 C14 -65.6(2) . . . .
C12 Ru1 C15 C16 62.7(2) . . . .
C12 Ru1 C15 C18 179.6(3) . . . .
C12 Ru1 C16 C15 -107.0(2) . . . .
C12 Ru1 C16 C17 27.61(19) . . . .
C12 Ru1 C17 C16 -135.6(3) . . . .
C12 C13 C14 Ru1 55.9(3) . . . .
C12 C13 C14 C15 2.3(5) . . . .
C13 Ru1 N1 C1 -95.3(3) . . . .
C13 Ru1 N1 C5 86.8(2) . . . .
C13 Ru1 C7 C6 -115.8(2) . . . .
C13 Ru1 C7 C8 62.6(3) . . . .
C13 Ru1 C12 C17 -127.7(3) . . . .
C13 Ru1 C12 C19 116.2(4) . . . .
C13 Ru1 C14 C15 134.0(3) . . . .
C13 Ru1 C15 C14 -28.29(19) . . . .
C13 Ru1 C15 C16 100.0(2) . . . .
C13 Ru1 C15 C18 -143.1(3) . . . .
C13 Ru1 C16 C15 -68.9(2) . . . .
C13 Ru1 C16 C17 65.7(2) . . . .
C13 Ru1 C17 C12 32.1(2) . . . .
C13 Ru1 C17 C16 -103.4(2) . . . .
C13 C12 C17 Ru1 -56.3(3) . . . .
C13 C12 C17 C16 -5.0(5) . . . .
C13 C12 C19 C20 -100.1(4) . . . .
C13 C12 C19 C21 26.2(5) . . . .
C13 C14 C15 Ru1 52.2(3) . . . .
C13 C14 C15 C16 -5.4(5) . . . .
C13 C14 C15 C18 174.0(3) . . . .
C14 Ru1 N1 C1 -106.9(3) . . . .
C14 Ru1 N1 C5 75.1(3) . . . .
C14 Ru1 C7 C6 -153.5(2) . . . .
C14 Ru1 C7 C8 24.9(3) . . . .
C14 Ru1 C12 C13 29.2(2) . . . .
C14 Ru1 C12 C17 -98.5(2) . . . .
C14 Ru1 C12 C19 145.4(3) . . . .
C14 Ru1 C13 C12 -132.1(3) . . . .
C14 Ru1 C15 C16 128.3(3) . . . .
C14 Ru1 C15 C18 -114.8(4) . . . .
C14 Ru1 C16 C15 -31.4(2) . . . .
C14 Ru1 C16 C17 103.2(2) . . . .
C14 Ru1 C17 C12 70.1(2) . . . .
C14 Ru1 C17 C16 -65.5(2) . . . .
C14 C15 C16 Ru1 56.0(3) . . . .
C14 C15 C16 C17 3.2(5) . . . .
C15 Ru1 N1 C1 8.0(5) . . . .
C15 Ru1 N1 C5 -170.0(3) . . . .
C15 Ru1 C7 C6 178.2(2) . . . .
C15 Ru1 C7 C8 -3.4(3) . . . .
C15 Ru1 C12 C13 65.6(2) . . . .
C15 Ru1 C12 C17 -62.1(2) . . . .
C15 Ru1 C12 C19 -178.2(3) . . . .
C15 Ru1 C13 C12 -104.1(2) . . . .
C15 Ru1 C13 C14 28.00(18) . . . .
C15 Ru1 C14 C13 -134.0(3) . . . .
C15 Ru1 C16 C17 134.6(3) . . . .
C15 Ru1 C17 C12 107.5(2) . . . .
C15 Ru1 C17 C16 -28.1(2) . . . .
C15 C16 C17 Ru1 51.6(3) . . . .
C15 C16 C17 C12 2.0(5) . . . .
C16 Ru1 N1 C1 -0.5(3) . . . .
C16 Ru1 N1 C5 -178.5(2) . . . .
C16 Ru1 C7 C6 178.8(3) . . . .
C16 Ru1 C7 C8 -2.8(5) . . . .
C16 Ru1 C12 C13 101.5(2) . . . .
C16 Ru1 C12 C17 -26.18(19) . . . .
C16 Ru1 C12 C19 -142.3(3) . . . .
C16 Ru1 C13 C12 -66.6(2) . . . .
C16 Ru1 C13 C14 65.5(2) . . . .
C16 Ru1 C14 C13 -102.6(2) . . . .
C16 Ru1 C14 C15 31.35(19) . . . .
C16 Ru1 C15 C14 -128.3(3) . . . .
C16 Ru1 C15 C18 116.9(4) . . . .
C16 Ru1 C17 C12 135.6(3) . . . .
C17 Ru1 N1 C1 -27.1(3) . . . .
C17 Ru1 N1 C5 154.9(2) . . . .
C17 Ru1 C7 C6 -82.5(4) . . . .
C17 Ru1 C7 C8 96.0(4) . . . .
C17 Ru1 C12 C13 127.7(3) . . . .
C17 Ru1 C12 C19 -116.1(4) . . . .
C17 Ru1 C13 C12 -31.57(19) . . . .
C17 Ru1 C13 C14 100.5(2) . . . .
C17 Ru1 C14 C13 -67.47(19) . . . .
C17 Ru1 C14 C15 66.5(2) . . . .
C17 Ru1 C15 C14 -101.5(2) . . . .
C17 Ru1 C15 C16 26.76(18) . . . .
C17 Ru1 C15 C18 143.7(4) . . . .
C17 Ru1 C16 C15 -134.6(3) . . . .
C17 C12 C13 Ru1 58.8(3) . . . .
C17 C12 C13 C14 2.9(5) . . . .
C17 C12 C19 C20 77.2(4) . . . .
C17 C12 C19 C21 -156.5(3) . . . .
C18 C15 C16 Ru1 -123.3(3) . . . .
C18 C15 C16 C17 -176.1(3) . . . .
C19 C12 C13 Ru1 -123.9(3) . . . .
C19 C12 C13 C14 -179.8(3) . . . .
C19 C12 C17 Ru1 126.3(3) . . . .
C19 C12 C17 C16 177.6(3) . . . .
